data_7701764
loop_
_publ_author_name
'Clemett, Christopher J.'
'Faulkner, Robert A.'
'Rice, Craig R.'
'Slater, Christopher'
'Wedge, Christopher J.'
'Whitehead, Martina'

_publ_section_title
;
 A ligand strand that displays anion-dependant reactivity with
 acetonitrile; formation of either a mononuclear complex or head-to-tail
 circular helicate.
;
_journal_issue 23
_journal_name_full 'Dalton transactions (Cambridge, England : 2003)'
_journal_page_first 8427
_journal_page_last 8432
_journal_paper_doi 10.1039/c9dt01063g
_journal_volume 48
_journal_year 2019
_chemical_formula_moiety 'C28 H20 Cu N6 S2, 2(Cl O4), C2 H3 N'
_chemical_formula_sum 'C30 H23 Cl2 Cu N7 O8 S2'
_chemical_formula_weight 808.14
_space_group_crystal_system monoclinic
_space_group_IT_number 14
_space_group_name_Hall '-P 2ybc'
_space_group_name_H-M_alt 'P 1 21/c 1'
_symmetry_Int_Tables_number 14
_atom_sites_solution_primary iterative
_audit_creation_date 2017-09-05
_audit_creation_method
;
Olex2 1.2
(compiled 2017.08.10 svn.r3458 for OlexSys, GUI svn.r5381)
;
_audit_update_record
;
2017-09-16 deposited with the CCDC.	2019-05-14 downloaded from the CCDC.
;
_cell_angle_alpha 90
_cell_angle_beta 106.1473(16)
_cell_angle_gamma 90
_cell_formula_units_Z 4
_cell_length_a 11.3506(6)
_cell_length_b 40.5564(19)
_cell_length_c 7.2871(3)
_cell_measurement_reflns_used 9890
_cell_measurement_temperature 150(2)
_cell_measurement_theta_max 29.69
_cell_measurement_theta_min 2.40
_cell_volume 3222.2(3)
_computing_molecular_graphics 'Olex2 (Dolomanov et al., 2009)'
_computing_publication_material 'Olex2 (Dolomanov et al., 2009)'
_computing_structure_refinement 'olex2.refine (Bourhis et al., 2015)'
_computing_structure_solution 'olex2.solve (Bourhis et al., 2015)'
_diffrn_ambient_temperature 150.0
_diffrn_measured_fraction_theta_full 0.9957
_diffrn_measured_fraction_theta_max 0.9957
_diffrn_measurement_device_type 'Bruker APEX-II CCD'
_diffrn_measurement_method '\f and \w scans'
_diffrn_radiation_type 'Mo K\a'
_diffrn_radiation_wavelength 0.71073
_diffrn_reflns_av_R_equivalents 0.0639
_diffrn_reflns_av_unetI/netI 0.0828
_diffrn_reflns_limit_h_max 13
_diffrn_reflns_limit_h_min -15
_diffrn_reflns_limit_k_max 56
_diffrn_reflns_limit_k_min -57
_diffrn_reflns_limit_l_max 10
_diffrn_reflns_limit_l_min -8
_diffrn_reflns_number 36822
_diffrn_reflns_theta_full 30.0338
_diffrn_reflns_theta_max 30.03
_diffrn_reflns_theta_min 2.40
_diffrn_standards_number 0
_exptl_absorpt_coefficient_mu 1.037
_exptl_absorpt_correction_T_max 0.88
_exptl_absorpt_correction_T_min 0.77
_exptl_absorpt_correction_type multi-scan
_exptl_absorpt_process_details sadabs
_exptl_crystal_colour 'clear blue'
_exptl_crystal_colour_lustre clear
_exptl_crystal_colour_primary blue
_exptl_crystal_density_diffrn 1.6658
_exptl_crystal_description plate
_exptl_crystal_F_000 1648.2125
_exptl_crystal_size_max 0.21
_exptl_crystal_size_mid 0.1
_exptl_crystal_size_min 0.01
_refine_diff_density_max 1.1352
_refine_diff_density_min -1.2038
_refine_diff_density_rms 0.2436
_refine_ls_d_res_high 0.7100
_refine_ls_d_res_low 8.4867
_refine_ls_goodness_of_fit_ref 1.0893
_refine_ls_hydrogen_treatment constr
_refine_ls_matrix_type full
_refine_ls_number_constraints 45
_refine_ls_number_parameters 480
_refine_ls_number_reflns 9398
_refine_ls_number_restraints 30
_refine_ls_restrained_S_all 1.0875
_refine_ls_R_factor_all 0.1149
_refine_ls_R_factor_gt 0.0669
_refine_ls_shift/su_max 0.0008
_refine_ls_shift/su_mean 0.0000
_refine_ls_structure_factor_coef Fsqd
_refine_ls_weighting_details 'w=1/[\s^2^(Fo^2^)+(0.1P)^2^] where P=(Fo^2^+2Fc^2^)/3'
_refine_ls_weighting_scheme calc
_refine_ls_wR_factor_gt 0.1601
_refine_ls_wR_factor_ref 0.1815
_reflns_Friedel_coverage 0.0
_reflns_limit_h_max 15
_reflns_limit_h_min -15
_reflns_limit_k_max 57
_reflns_limit_k_min 0
_reflns_limit_l_max 10
_reflns_limit_l_min 0
_reflns_number_gt 6327
_reflns_number_total 9398
_reflns_threshold_expression I>=2u(I)
_cod_data_source_file c9dt01063g2.cif
_cod_data_source_block mo_ChrisC_22_ClO4_4_0ma
_cod_database_code 7701764
_olex2_refinement_description
;
1. Fixed Uiso
 At 1.2 times of:
  All C(H) groups, All N(H) groups
 At 1.5 times of:
  All C(H,H,H) groups
2. Rigid bond restraints
 O3, O13, O1, O14, O1aa, O10, O0aa
 with sigma for 1-2 distances of 0.003 and sigma for 1-3 distances of 0.006
3. Uiso/Uaniso restraints and constraints
O3 \\sim O14 \\sim O1aa \\sim O10 \\sim O0aa \\sim O13 \\sim O1: within 2A with
sigma of 0.003 and sigma for terminal atoms of 0.006
Uanis(O1aa) \\sim Ueq, Uanis(O0aa) \\sim Ueq, Uanis(O13) \\sim Ueq, Uanis(O14)
\\sim Ueq, Uanis(O1) \\sim Ueq: with sigma of 0.01 and sigma for terminal atoms
of 0.02
4. Others
 Sof(O1)=Sof(O0aa)=Sof(O1aa)=1-FVAR(1)
 Sof(O10)=Sof(O13)=Sof(O14)=FVAR(1)
5.a Aromatic/amide H refined with riding coordinates:
 N6(H6), N11(H11), C22(H22), C23(H23), C24(H24), C25(H25), C27(H27), C28(H28),
 C30(H30), C32(H32), C34(H34), C36(H36), C39(H39), C41(H41), C43(H43), C44(H44),
  C45(H45), C46(H46), C6(H6a), C2(H2)
5.b Idealised Me refined as rotating group:
 C0aa(H0aa,H0ab,H0ac)
;
_olex2_submission_special_instructions 'No special instructions were received'

loop_
_space_group_symop_id
_space_group_symop_operation_xyz
1 x,y,z
2 -x,y+1/2,-z+1/2
3 -x,-y,-z
4 x,-y-1/2,z-1/2

loop_
_atom_site_label
_atom_site_type_symbol
_atom_site_fract_x
_atom_site_fract_y
_atom_site_fract_z
_atom_site_U_iso_or_equiv
_atom_site_adp_type
_atom_site_occupancy
_atom_site_refinement_flags_posn
_atom_site_refinement_flags_adp
_atom_site_disorder_group
Cu1 Cu 0.63418(4) 0.624621(10) 0.20940(6) 0.01966(13) Uani 1.000000 . . .
Cl2 Cl 1.26592(9) 0.47538(2) 0.58695(12) 0.0240(2) Uani 1.000000 . . .
S4 S 1.04979(8) 0.63235(2) 0.36736(13) 0.0227(2) Uani 1.000000 . . .
Cl5 Cl 0.35318(10) 0.68311(3) -0.21620(13) 0.0341(2) Uani 1.000000 . . .
N6 N 0.7205(3) 0.58710(7) -0.1863(4) 0.0203(6) Uani 1.000000 . . .
H6 H 0.7492(3) 0.57368(7) -0.2584(4) 0.0244(7) Uiso 1.000000 R . .
N7 N 0.5929(3) 0.58786(6) 0.0252(4) 0.0173(6) Uani 1.000000 . . .
N8 N 0.8149(3) 0.62990(6) 0.2880(4) 0.0183(6) Uani 1.000000 . . .
N10 N 0.6401(3) 0.67069(7) 0.3036(4) 0.0225(6) Uani 1.000000 . . .
N11 N 0.9038(3) 0.58174(6) 0.2029(4) 0.0178(6) Uani 1.000000 . . .
H11 H 0.8538(3) 0.56737(6) 0.2321(4) 0.0214(7) Uiso 1.000000 R . .
N12 N 0.4912(3) 0.60808(7) 0.2899(4) 0.0199(6) Uani 1.000000 . . .
C14 C 0.9761(3) 0.57178(8) 0.0800(5) 0.0178(7) Uani 1.000000 . . .
C16 C 0.7730(3) 0.61885(8) -0.1567(4) 0.0187(7) Uani 1.000000 . . .
C17 C 0.9101(3) 0.61248(8) 0.2754(4) 0.0176(7) Uani 1.000000 . . .
C19 C 0.8519(3) 0.66067(8) 0.3710(4) 0.0185(7) Uani 1.000000 . . .
C20 C 0.7536(3) 0.68304(8) 0.3764(4) 0.0209(7) Uani 1.000000 . . .
C21 C 0.4980(3) 0.56824(8) 0.0552(5) 0.0185(7) Uani 1.000000 . . .
C22 C 1.0384(3) 0.54209(8) 0.1132(5) 0.0230(8) Uani 1.000000 . . .
H22 H 1.0363(3) 0.52884(8) 0.2198(5) 0.0277(9) Uiso 1.000000 R . .
C23 C 0.3637(3) 0.56060(9) 0.2722(5) 0.0278(8) Uani 1.000000 . . .
H23 H 0.3362(3) 0.53981(9) 0.2164(5) 0.0334(10) Uiso 1.000000 R . .
C24 C 0.9739(4) 0.66610(9) 0.4216(5) 0.0247(8) Uani 1.000000 . . .
H24 H 1.0125(4) 0.68578(9) 0.4791(5) 0.0296(9) Uiso 1.000000 R . .
C25 C 0.7525(4) 0.67776(9) -0.1533(5) 0.0327(10) Uani 1.000000 . . .
H25 H 0.7029(4) 0.69688(9) -0.1621(5) 0.0393(12) Uiso 1.000000 R . .
C26 C 0.6315(3) 0.57510(8) -0.1167(4) 0.0175(7) Uani 1.000000 . . .
C27 C 1.0486(4) 0.58107(10) -0.1943(5) 0.0308(9) Uani 1.000000 . . .
H27 H 1.0548(4) 0.59464(10) -0.2975(5) 0.0369(11) Uiso 1.000000 R . .
C28 C 0.3206(4) 0.57292(10) 0.4175(5) 0.0296(8) Uani 1.000000 . . .
H28 H 0.2622(4) 0.56087(10) 0.4620(5) 0.0355(10) Uiso 1.000000 R . .
C30 C 0.9509(4) 0.65330(9) -0.1054(5) 0.0310(9) Uani 1.000000 . . .
H30 H 1.0368(4) 0.65574(9) -0.0857(5) 0.0372(11) Uiso 1.000000 R . .
C32 C 0.6988(4) 0.64687(8) -0.1720(5) 0.0250(8) Uani 1.000000 . . .
H32 H 0.6126(4) 0.64469(8) -0.1949(5) 0.0300(10) Uiso 1.000000 R . .
C34 C 0.5428(4) 0.68983(9) 0.2941(5) 0.0301(9) Uani 1.000000 . . .
H34 H 0.4630(4) 0.68131(9) 0.2376(5) 0.0361(10) Uiso 1.000000 R . .
C35 C 0.4469(3) 0.57875(8) 0.2088(5) 0.0193(7) Uani 1.000000 . . .
C36 C 0.4484(3) 0.61948(9) 0.4331(5) 0.0243(8) Uani 1.000000 . . .
H36 H 0.4790(3) 0.63987(9) 0.4914(5) 0.0292(9) Uiso 1.000000 R . .
C38 C 0.9782(3) 0.59154(8) -0.0772(5) 0.0204(7) Uani 1.000000 . . .
C39 C 0.8770(4) 0.68100(9) -0.1221(5) 0.0335(10) Uani 1.000000 . . .
H39 H 0.9127(4) 0.70235(9) -0.1118(5) 0.0401(12) Uiso 1.000000 R . .
C40 C 0.8991(3) 0.62175(8) -0.1177(5) 0.0212(7) Uani 1.000000 . . .
C41 C 0.5550(4) 0.72195(9) 0.3648(6) 0.0363(10) Uani 1.000000 . . .
H41 H 0.4848(4) 0.73506(9) 0.3592(6) 0.0436(12) Uiso 1.000000 R . .
C43 C 0.7723(4) 0.71526(8) 0.4463(5) 0.0276(9) Uani 1.000000 . . .
H43 H 0.8528(4) 0.72390(8) 0.4952(5) 0.0331(10) Uiso 1.000000 R . .
C44 C 1.1096(4) 0.55137(10) -0.1636(5) 0.0325(9) Uani 1.000000 . . .
H44 H 1.1555(4) 0.54436(10) -0.2475(5) 0.0390(11) Uiso 1.000000 R . .
C45 C 0.3633(3) 0.60299(10) 0.4977(5) 0.0293(9) Uani 1.000000 . . .
H45 H 0.3336(3) 0.61206(10) 0.5966(5) 0.0351(10) Uiso 1.000000 R . .
C46 C 0.6707(4) 0.73418(9) 0.4425(5) 0.0330(10) Uani 1.000000 . . .
H46 H 0.6810(4) 0.75584(9) 0.4941(5) 0.0396(11) Uiso 1.000000 R . .
O2 O 1.2424(3) 0.47786(6) 0.7711(4) 0.0351(7) Uani 1.000000 . . .
O3 O 1.2651(3) 0.44061(6) 0.5403(4) 0.0323(6) Uani 1.000000 . U .
O4 O 1.3857(3) 0.48827(8) 0.6043(4) 0.0505(9) Uani 1.000000 . . .
C6 C 1.1045(3) 0.53186(9) -0.0125(6) 0.0277(8) Uani 1.000000 . . .
H6a H 1.1460(3) 0.51128(9) 0.0069(6) 0.0332(10) Uiso 1.000000 R . .
O7 O 0.4073(4) 0.65442(8) -0.1121(5) 0.0579(10) Uani 1.000000 . . .
O8 O 1.1781(4) 0.49230(9) 0.4464(5) 0.0840(14) Uani 1.000000 . . .
O10 O 0.3659(5) 0.71212(10) -0.0950(6) 0.0495(16) Uani 0.722(9) . U 1
O13 O 0.2350(6) 0.67875(17) -0.3201(14) 0.107(3) Uani 0.722(9) . U 1
O14 O 0.4259(7) 0.69034(15) -0.3450(8) 0.082(3) Uani 0.722(9) . U 1
S1 S 0.55475(8) 0.53961(2) -0.21673(12) 0.0217(2) Uani 1.000000 . . .
C2 C 0.4666(3) 0.54192(8) -0.0595(5) 0.0212(7) Uani 1.000000 . . .
H2 H 0.4042(3) 0.52662(8) -0.0546(5) 0.0255(9) Uiso 1.000000 R . .
C1 C 1.0943(4) 0.73559(10) 0.2395(5) 0.0336(9) Uani 1.000000 . . .
N1 N 1.0081(4) 0.74570(10) 0.2675(5) 0.0466(10) Uani 1.000000 . . .
C0aa C 1.2032(5) 0.72111(14) 0.2084(8) 0.0582(14) Uani 1.000000 . . .
H0aa H 1.1798(5) 0.7053(6) 0.103(3) 0.087(2) Uiso 1.000000 GR . .
H0ab H 1.2543(15) 0.73849(16) 0.177(5) 0.087(2) Uiso 1.000000 GR . .
H0ac H 1.2495(16) 0.7097(7) 0.3246(18) 0.087(2) Uiso 1.000000 GR . .
O1 O 0.2979(17) 0.6756(3) -0.4196(18) 0.060(5) Uani 0.278(9) . U 2
O0aa O 0.246(2) 0.6854(6) -0.146(4) 0.123(8) Uani 0.278(9) . U 2
O1aa O 0.4263(19) 0.7068(4) -0.181(3) 0.107(8) Uani 0.278(9) . U 2

loop_
_atom_site_aniso_label
_atom_site_aniso_U_11
_atom_site_aniso_U_22
_atom_site_aniso_U_33
_atom_site_aniso_U_12
_atom_site_aniso_U_13
_atom_site_aniso_U_23
Cu1 0.0173(2) 0.0195(2) 0.0208(2) -0.00089(16) 0.00305(17) -0.00891(16)
Cl2 0.0313(5) 0.0195(4) 0.0209(4) -0.0029(3) 0.0068(4) -0.0003(3)
S4 0.0176(5) 0.0260(4) 0.0220(4) -0.0030(3) 0.0012(3) 0.0036(3)
Cl5 0.0395(6) 0.0342(5) 0.0276(5) 0.0100(4) 0.0077(4) -0.0041(4)
N6 0.0224(16) 0.0205(14) 0.0188(14) 0.0005(12) 0.0068(12) -0.0079(11)
N7 0.0156(15) 0.0170(13) 0.0174(14) 0.0005(11) 0.0014(11) -0.0055(11)
N8 0.0234(16) 0.0162(14) 0.0141(14) -0.0035(11) 0.0032(11) -0.0018(10)
N10 0.0258(17) 0.0217(14) 0.0180(15) 0.0026(12) 0.0029(12) -0.0052(11)
N11 0.0203(16) 0.0147(13) 0.0204(14) 0.0000(11) 0.0090(12) 0.0030(10)
N12 0.0153(15) 0.0234(15) 0.0190(15) 0.0050(12) 0.0016(11) -0.0052(11)
C14 0.0151(17) 0.0194(16) 0.0199(17) -0.0013(13) 0.0066(13) -0.0004(13)
C16 0.028(2) 0.0173(16) 0.0077(15) -0.0022(14) 0.0004(13) 0.0001(12)
C17 0.0204(18) 0.0203(16) 0.0103(15) -0.0035(13) 0.0014(13) 0.0027(12)
C19 0.0246(19) 0.0184(16) 0.0105(16) -0.0029(13) 0.0014(13) -0.0018(12)
C20 0.031(2) 0.0193(16) 0.0111(16) -0.0007(14) 0.0035(14) -0.0020(12)
C21 0.0149(17) 0.0199(16) 0.0186(17) 0.0028(13) 0.0013(13) -0.0027(13)
C22 0.0201(19) 0.0178(16) 0.0281(19) 0.0012(14) 0.0016(15) -0.0018(14)
C23 0.022(2) 0.0273(19) 0.032(2) -0.0039(15) 0.0041(16) -0.0028(15)
C24 0.030(2) 0.0239(18) 0.0182(18) -0.0052(15) 0.0029(15) -0.0012(14)
C25 0.057(3) 0.0191(18) 0.0179(19) 0.0056(18) 0.0030(18) 0.0048(14)
C26 0.0186(18) 0.0156(15) 0.0146(16) 0.0045(12) -0.0014(13) 0.0003(12)
C27 0.029(2) 0.039(2) 0.025(2) -0.0026(17) 0.0095(17) 0.0018(16)
C28 0.021(2) 0.039(2) 0.029(2) -0.0018(16) 0.0068(16) -0.0010(17)
C30 0.038(2) 0.032(2) 0.0200(18) -0.0109(17) 0.0025(17) 0.0051(15)
C32 0.035(2) 0.0228(17) 0.0142(16) 0.0064(15) 0.0012(15) -0.0001(13)
C34 0.029(2) 0.0278(19) 0.031(2) 0.0069(16) 0.0054(17) -0.0015(16)
C35 0.0104(17) 0.0221(17) 0.0217(17) 0.0036(13) -0.0017(13) -0.0025(13)
C36 0.021(2) 0.0287(19) 0.0216(18) 0.0013(15) 0.0029(15) -0.0072(14)
C38 0.0203(19) 0.0217(17) 0.0188(17) -0.0029(14) 0.0046(14) 0.0011(13)
C39 0.057(3) 0.0202(18) 0.0187(19) -0.0078(18) 0.0039(18) 0.0039(14)
C40 0.031(2) 0.0213(17) 0.0121(16) -0.0026(14) 0.0065(14) 0.0027(13)
C41 0.049(3) 0.025(2) 0.038(2) 0.0155(19) 0.017(2) -0.0026(17)
C43 0.046(3) 0.0172(17) 0.0210(18) -0.0051(16) 0.0116(17) -0.0025(13)
C44 0.026(2) 0.042(2) 0.031(2) 0.0056(18) 0.0117(17) -0.0070(18)
C45 0.018(2) 0.047(2) 0.0218(19) 0.0066(17) 0.0044(15) -0.0063(17)
C46 0.057(3) 0.0134(16) 0.031(2) -0.0001(17) 0.016(2) -0.0018(15)
O2 0.0473(19) 0.0269(14) 0.0418(17) -0.0060(12) 0.0302(15) -0.0119(12)
O3 0.0490(19) 0.0230(13) 0.0280(14) -0.0041(12) 0.0158(13) -0.0089(11)
O4 0.055(2) 0.060(2) 0.0471(18) -0.0382(17) 0.0302(16) -0.0238(16)
C6 0.0147(19) 0.0287(19) 0.039(2) 0.0034(15) 0.0073(16) -0.0060(16)
O7 0.074(3) 0.0409(19) 0.049(2) 0.0133(17) 0.0013(18) 0.0040(15)
O8 0.094(3) 0.059(2) 0.068(3) 0.022(2) -0.028(2) 0.026(2)
O10 0.079(4) 0.032(2) 0.042(3) 0.009(2) 0.025(3) -0.0102(19)
O13 0.037(4) 0.090(5) 0.150(8) -0.013(3) -0.047(4) 0.005(4)
O14 0.118(6) 0.085(4) 0.071(4) 0.044(4) 0.072(4) 0.023(3)
S1 0.0251(5) 0.0193(4) 0.0192(4) -0.0025(3) 0.0037(4) -0.0082(3)
C2 0.0176(18) 0.0224(17) 0.0231(18) -0.0019(14) 0.0048(14) -0.0033(14)
C1 0.038(3) 0.037(2) 0.024(2) 0.0013(19) 0.0047(18) 0.0001(17)
N1 0.048(3) 0.051(2) 0.042(2) 0.015(2) 0.0132(19) 0.0019(18)
C0aa 0.037(3) 0.072(4) 0.067(4) 0.006(3) 0.016(3) -0.004(3)
O1 0.074(12) 0.063(8) 0.036(7) 0.002(6) 0.003(6) 0.002(5)
O0aa 0.100(13) 0.163(15) 0.128(13) 0.033(8) 0.069(8) -0.008(8)
O1aa 0.086(12) 0.067(10) 0.144(16) -0.046(7) -0.008(7) 0.001(8)

loop_
_atom_type_symbol
_atom_type_scat_dispersion_real
_atom_type_scat_dispersion_imag
_atom_type_scat_Cromer_Mann_a1
_atom_type_scat_Cromer_Mann_a2
_atom_type_scat_Cromer_Mann_a3
_atom_type_scat_Cromer_Mann_a4
_atom_type_scat_Cromer_Mann_b1
_atom_type_scat_Cromer_Mann_b2
_atom_type_scat_Cromer_Mann_b3
_atom_type_scat_Cromer_Mann_b4
_atom_type_scat_Cromer_Mann_c
_atom_type_scat_source
_atom_type_scat_dispersion_source
C 0.00347 0.00161 2.31000 1.02000 1.58860 0.86500 20.84390 10.20750 0.56870 51.65120 0.215599998832 'International Tables Volume C Table 6.1.1.4 (pp. 500-502)' 'Henke, Gullikson and Davis, At. Data and Nucl. Data Tables, 1993, 54, 2'
Cl 0.14873 0.16029 11.46040 7.19640 6.25560 1.64550 0.01040 1.16620 18.51940 47.77840 -9.55739974976 'International Tables Volume C Table 6.1.1.4 (pp. 500-502)' 'Henke, Gullikson and Davis, At. Data and Nucl. Data Tables, 1993, 54, 2'
H 0.00000 0.00000 0.49300 0.32291 0.14019 0.04081 10.51090 26.12570 3.14236 57.79970 0.0030380000826 'International Tables Volume C Table 6.1.1.4 (pp. 500-502)' 'Henke, Gullikson and Davis, At. Data and Nucl. Data Tables, 1993, 54, 2'
O 0.01158 0.00611 3.04850 2.28680 1.54630 0.86700 13.27710 5.70110 0.32390 32.90890 0.250800013542 'International Tables Volume C Table 6.1.1.4 (pp. 500-502)' 'Henke, Gullikson and Davis, At. Data and Nucl. Data Tables, 1993, 54, 2'
N 0.00653 0.00323 12.21260 3.13220 2.01250 1.16630 0.00570 9.89330 28.99750 0.58260 -11.5290002823 'International Tables Volume C Table 6.1.1.4 (pp. 500-502)' 'Henke, Gullikson and Davis, At. Data and Nucl. Data Tables, 1993, 54, 2'
S 0.12424 0.12443 6.90530 5.20340 1.43790 1.58630 1.46790 22.21510 0.25360 56.17200 0.866900026798 'International Tables Volume C Table 6.1.1.4 (pp. 500-502)' 'Henke, Gullikson and Davis, At. Data and Nucl. Data Tables, 1993, 54, 2'
Cu 0.34125 1.28947 13.33800 7.16760 5.61580 1.67350 3.58280 0.24700 11.39660 64.81260 1.19099998474 'International Tables Volume C Table 6.1.1.4 (pp. 500-502)' 'Henke, Gullikson and Davis, At. Data and Nucl. Data Tables, 1993, 54, 2'

loop_
_geom_angle_atom_site_label_1
_geom_angle_atom_site_label_2
_geom_angle_atom_site_label_3
_geom_angle
N8 Cu1 N7 108.00(11)
N10 Cu1 N7 157.67(12)
N10 Cu1 N8 82.29(12)
N12 Cu1 N7 83.51(11)
N12 Cu1 N8 144.58(11)
N12 Cu1 N10 99.61(12)
O3 Cl2 O2 107.16(15)
O4 Cl2 O2 108.05(17)
O4 Cl2 O3 108.71(18)
O8 Cl2 O2 111.7(2)
O8 Cl2 O3 110.5(2)
O8 Cl2 O4 110.7(2)
C24 S4 C17 89.78(17)
O13 Cl5 O10 111.2(5)
O14 Cl5 O10 104.6(3)
O14 Cl5 O13 108.6(5)
O0aa Cl5 O1 101.7(12)
O1aa Cl5 O1 116.2(12)
O1aa Cl5 O0aa 117.0(15)
C26 N6 C16 127.2(3)
C21 N7 Cu1 111.7(2)
C26 N7 Cu1 138.8(2)
C26 N7 C21 109.4(3)
C17 N8 Cu1 136.6(2)
C19 N8 Cu1 112.6(2)
C19 N8 C17 110.8(3)
C20 N10 Cu1 115.0(2)
C34 N10 Cu1 125.5(3)
C34 N10 C20 119.4(3)
C17 N11 C14 122.0(3)
C35 N12 Cu1 113.5(2)
C36 N12 Cu1 127.7(2)
C36 N12 C35 117.8(3)
C22 C14 N11 119.4(3)
C38 C14 N11 119.5(3)
C38 C14 C22 121.0(3)
C32 C16 N6 120.6(3)
C40 C16 N6 118.6(3)
C40 C16 C32 120.8(3)
N8 C17 S4 113.8(2)
N11 C17 S4 121.6(3)
N11 C17 N8 124.7(3)
C20 C19 N8 115.4(3)
C24 C19 N8 115.2(3)
C24 C19 C20 129.1(3)
C19 C20 N10 114.7(3)
C43 C20 N10 121.5(3)
C43 C20 C19 123.8(3)
C35 C21 N7 116.1(3)
C2 C21 N7 115.8(3)
C2 C21 C35 128.1(3)
C6 C22 C14 119.0(3)
C35 C23 C28 119.2(3)
C19 C24 S4 110.4(3)
C39 C25 C32 120.5(4)
N7 C26 N6 126.6(3)
S1 C26 N6 119.0(2)
S1 C26 N7 114.4(3)
C44 C27 C38 121.2(3)
C45 C28 C23 119.2(4)
C40 C30 C39 120.1(4)
C25 C32 C16 119.2(4)
C41 C34 N10 121.9(4)
C21 C35 N12 114.2(3)
C23 C35 N12 121.8(3)
C23 C35 C21 123.9(3)
C45 C36 N12 122.8(3)
C27 C38 C14 118.1(3)
C40 C38 C14 118.8(3)
C40 C38 C27 123.0(3)
C30 C39 C25 120.4(4)
C30 C40 C16 118.8(3)
C38 C40 C16 120.0(3)
C38 C40 C30 121.1(3)
C46 C41 C34 118.5(4)
C46 C43 C20 118.1(4)
C6 C44 C27 120.3(3)
C36 C45 C28 119.1(3)
C43 C46 C41 120.5(3)
C44 C6 C22 120.4(3)
C2 S1 C26 89.54(16)
S1 C2 C21 110.8(3)
C0aa C1 N1 177.0(5)

loop_
_geom_bond_atom_site_label_1
_geom_bond_atom_site_label_2
_geom_bond_distance
Cu1 N7 1.974(3)
Cu1 N8 1.982(3)
Cu1 N10 1.985(3)
Cu1 N12 1.990(3)
Cl2 O2 1.443(3)
Cl2 O3 1.450(3)
Cl2 O4 1.429(3)
Cl2 O8 1.395(3)
S4 C17 1.738(3)
S4 C24 1.721(4)
Cl5 O7 1.431(3)
Cl5 O10 1.454(4)
Cl5 O13 1.356(6)
Cl5 O14 1.441(5)
Cl5 O1 1.472(13)
Cl5 O0aa 1.449(17)
Cl5 O1aa 1.247(15)
N6 C16 1.410(4)
N6 C26 1.341(4)
N7 C21 1.404(4)
N7 C26 1.334(4)
N8 C17 1.316(4)
N8 C19 1.400(4)
N10 C20 1.347(5)
N10 C34 1.336(5)
N11 C14 1.431(4)
N11 C17 1.348(4)
N12 C35 1.361(4)
N12 C36 1.349(4)
C14 C22 1.383(5)
C14 C38 1.404(4)
C16 C32 1.400(5)
C16 C40 1.385(5)
C19 C20 1.447(5)
C19 C24 1.348(5)
C20 C43 1.397(4)
C21 C35 1.460(5)
C21 C2 1.342(4)
C22 C6 1.399(5)
C23 C28 1.378(5)
C23 C35 1.375(5)
C25 C32 1.383(5)
C25 C39 1.373(6)
C26 S1 1.735(3)
C27 C38 1.388(5)
C27 C44 1.376(5)
C28 C45 1.380(5)
C30 C39 1.387(6)
C30 C40 1.400(5)
C34 C41 1.393(5)
C36 C45 1.362(5)
C38 C40 1.499(5)
C41 C46 1.370(6)
C43 C46 1.379(6)
C44 C6 1.370(5)
S1 C2 1.720(4)
C1 N1 1.130(5)
C1 C0aa 1.443(6)

loop_
_restr_u_iso_atom_site_label
_restr_u_iso_weight_param
O13 0.0200
O14 0.0200
O1 0.0200
O0aa 0.0200
O1aa 0.0200
